data_2005529
loop_
_publ_author_name
'Lin, K.-J.'
'Lii, K.-H.'

_publ_contact_author
;
Kuan-Jiuh Lin, and Kwang-Hwa Lii
Institute of Chemistry, Academia Sinica, Taipei, Taiwan, R.O.C.
;
_publ_section_title
;
 KGaAs~2~O~7~
;
_journal_issue 10
_journal_name_full 'Acta Crystallographica Section C'
_journal_page_first 2387
_journal_page_last 2389
_journal_paper_doi 10.1107/S0108270196005112
_journal_volume 52
_journal_year 1996
_chemical_formula_moiety 'K Ga As2 O7'
_chemical_formula_sum 'As2 Ga K O7'
_chemical_formula_weight 370.65
_chemical_name_systematic ?
_space_group_IT_number 2
_symmetry_cell_setting triclinic
_symmetry_space_group_name_Hall '-P 1'
_symmetry_space_group_name_H-M 'P -1'
_cell_angle_alpha 96.45(1)
_cell_angle_beta 103.86(1)
_cell_angle_gamma 103.87(1)
_cell_formula_units_Z 2
_cell_length_a 6.271(1)
_cell_length_b 6.376(1)
_cell_length_c 8.169(1)
_cell_measurement_reflns_used 25
_cell_measurement_temperature 293
_cell_measurement_theta_max 18.20
_cell_measurement_theta_min 10.30
_cell_volume 302.84(8)
_computing_cell_refinement NRCVAX
_computing_data_collection ' NRCVAX (Gabe, Le Page, Charland, Lee & White, 1989)'
_computing_data_reduction 'NRCVAX DATRD2'
_computing_molecular_graphics NRCVAX
_computing_publication_material 'NRCVAX TABLES Jan 94 Version'
_computing_structure_refinement 'NRCVAX LSTSQ'
_computing_structure_solution 'NRCVAX SOLVER'
_diffrn_ambient_temperature 293
_diffrn_measurement_device 'Nonius CAD-4    '
_diffrn_measurement_method '\w/2\q scan'
_diffrn_radiation_monochromator graphite
_diffrn_radiation_source 'xray tube'
_diffrn_radiation_type 'Molybdenum K\a'
_diffrn_radiation_wavelength 0.71069
_diffrn_reflns_av_R_equivalents 0.038
_diffrn_reflns_limit_h_max 8
_diffrn_reflns_limit_h_min -8
_diffrn_reflns_limit_k_max 8
_diffrn_reflns_limit_k_min 0
_diffrn_reflns_limit_l_max 11
_diffrn_reflns_limit_l_min -11
_diffrn_reflns_number 2068
_diffrn_reflns_theta_max 29.89
_diffrn_reflns_theta_min 0.00
_diffrn_standards_decay_% 2.5
_diffrn_standards_interval_time 60
_diffrn_standards_number 3
_exptl_absorpt_coefficient_mu 16.03
_exptl_absorpt_correction_T_max 0.998
_exptl_absorpt_correction_T_min 0.451
_exptl_absorpt_correction_type '\y scans (North, Phillips & Mathews, 1968)'
_exptl_crystal_colour colorless
_exptl_crystal_density_diffrn 4.065
_exptl_crystal_description chunk
_exptl_crystal_F_000 344.
_exptl_crystal_size_max 0.30
_exptl_crystal_size_mid 0.20
_exptl_crystal_size_min 0.13
_refine_diff_density_max 1.73
_refine_diff_density_min -1.13
_refine_ls_extinction_coef 259E2(7)
_refine_ls_extinction_method 'Larson (1970)'
_refine_ls_goodness_of_fit_obs 2.43
_refine_ls_matrix_type full
_refine_ls_number_parameters 104
_refine_ls_number_reflns 1571
_refine_ls_R_factor_all 0.037
_refine_ls_R_factor_obs 0.033
_refine_ls_shift/esd_max 0.000
_refine_ls_structure_factor_coef F
_refine_ls_weighting_details 'w = 1/[\s^2^(F)+0.0001F^2^]'
_refine_ls_weighting_scheme calc
_refine_ls_wR_factor_all 0.041
_refine_ls_wR_factor_obs 0.041
_reflns_number_observed 1571
_reflns_number_total 1752
_reflns_observed_criterion 'Inet > 2.5\s(Inet)'
_cod_data_source_file kh1086.cif
_cod_data_source_block KH1086
_cod_depositor_comments
;
The following automatic conversions were performed:
'_symmetry_cell_setting' value 'Triclinic' changed to 'triclinic'
according to '/home/saulius/struct/CIF-dictionaries/cif_core.dic'
dictionary named 'cif_core.dic' version 2.4.1 from 2010-06-29.

Automatic conversion script
Id: cif_fix_enum 1527 2010-12-29 10:47:43Z saulius 

The following automatic conversions were performed:

'_symmetry_cell_setting' value 'Triclinic' changed to 'triclinic'
according to /home/saulius/struct/CIF-dictionaries/cif_core.dic
dictionary named 'cif_core.dic' version 2.4.1 from 2010-06-29.

Automatic conversion script
Id: cif_fix_values 1715 2011-07-08 13:25:40Z adriana 

The following automatic conversions were performed:

'_refine_ls_weighting_scheme' value '1/[\s^2^(F)+0.0001F^2^]' was
changed to 'calc'. New tag '_refine_ls_weighting_details' was
created. The value of the new tag was set to 'w =
1/[\s^2^(F)+0.0001F^2^]'.

Automatic conversion script
Id: cif_fix_values 3143 2015-03-26 13:38:13Z robertas 
;
_cod_original_formula_sum 'K Ga As2 O7'
_cod_database_code 2005529

loop_
_symmetry_equiv_pos_as_xyz
x,y,z
-x,-y,-z

loop_
_atom_site_aniso_label
_atom_site_aniso_U_11
_atom_site_aniso_U_22
_atom_site_aniso_U_33
_atom_site_aniso_U_12
_atom_site_aniso_U_13
_atom_site_aniso_U_23
_atom_site_aniso_type_symbol
K1 0.0378(11) 0.0191(8) 0.0354(10) 0.0050(8) -0.0166(8) 0.0018(7) K
K2 0.0386(13) 0.0586(16) 0.091(2) -0.0222(12) 0.0392(14) -0.0518(16) K
Ga 0.0126(3) 0.0105(3) 0.0119(3) 0.00181(19) 0.00157(19) 0.00214(18) Ga
As1 0.0118(3) 0.0114(3) 0.0114(3) 0.00137(18) 0.00189(17) 0.00198(16) As
As2 0.0132(3) 0.0100(3) 0.0108(2) 0.00133(18) 0.00151(17) 0.00239(16) As
O1 0.0132(16) 0.0147(16) 0.0161(16) -0.0015(13) 0.0035(13) -0.0018(12) O
O2 0.0171(17) 0.0163(16) 0.0188(17) 0.0075(14) 0.0057(14) 0.0061(13) O
O3 0.0193(17) 0.0133(15) 0.0112(14) 0.0050(14) 0.0007(13) -0.0013(12) O
O4 0.0150(17) 0.0181(17) 0.0157(16) -0.0002(14) 0.0025(13) 0.0077(13) O
O5 0.0172(17) 0.0208(17) 0.0124(15) 0.0021(14) 0.0031(13) 0.0037(13) O
O6 0.026(2) 0.0100(15) 0.0180(17) 0.0029(14) 0.0023(15) 0.0005(13) O
O7 0.0182(17) 0.0129(16) 0.0175(16) 0.0033(13) -0.0010(13) 0.0042(13) O

loop_
_atom_site_label
_atom_site_fract_x
_atom_site_fract_y
_atom_site_fract_z
_atom_site_U_iso_or_equiv
_atom_site_thermal_displace_type
_atom_site_refinement_flags
_atom_site_type_symbol
K1 0.00000 0.50000 0.50000 0.0363(10) Uij S K
K2 0.00000 0.50000 0.00000 0.0708(18) Uij S K
Ga 0.37526(9) 0.19236(8) 0.72415(6) 0.0122(3) Uij . Ga
As1 0.17389(8) 0.96533(8) 0.30932(6) 0.0121(2) Uij . As
As2 -0.48212(8) 0.25386(7) 0.16579(6) 0.0119(3) Uij . As
O1 -0.0908(6) 0.8039(6) 0.2183(4) 0.0161(16) Uij . O
O2 0.3361(6) 0.7913(6) 0.3308(5) 0.0165(17) Uij . O
O3 0.2068(6) 1.1509(6) 0.4786(4) 0.0154(16) Uij . O
O4 0.2337(6) 1.1146(6) 0.1486(4) 0.0170(16) Uij . O
O5 0.4469(7) 0.7384(6) 0.0285(4) 0.0175(17) Uij . O
O6 -0.4286(7) 0.4979(6) 0.2852(5) 0.0191(19) Uij . O
O7 -0.3102(7) 0.1238(6) 0.2775(5) 0.0173(17) Uij . O

loop_
_atom_type_symbol
_atom_type_scat_dispersion_real
_atom_type_scat_dispersion_imag
_atom_type_scat_source
K 0.179 0.250 'International Tables Vol. IV Table 2.2B'
Ga 0.163 1.609 'International Tables Vol. IV Table 2.2B'
As -0.030 2.007 'International Tables Vol. IV Table 2.2B'
O 0.008 0.006 'International Tables Vol. IV Table 2.2B'

loop_
_geom_angle_atom_site_label_1
_geom_angle_atom_site_label_2
_geom_angle_atom_site_label_3
_geom_angle_site_symmetry_1
_geom_angle_site_symmetry_3
_geom_angle
_geom_angle_publ_flag
K2a K1 K2 ? ? 180.0 ?
K2a K1 Ga ? ? 66.295(12) ?
K2a K1 Gab ? ? 113.705(12) ?
K2a K1 As1 ? ? 127.118(12) ?
K2a K1 As1b ? ? 52.882(12) ?
K2a K1 As2 ? ? 122.083(13) ?
K2a K1 As2b ? ? 57.917(13) ?
K2a K1 O1 ? ? 138.01(6) ?
K2a K1 O1b ? ? 41.99(6) ?
K2a K1 O2 ? ? 131.77(7) ?
K2a K1 O2b ? ? 48.23(7) ?
K2a K1 O3c ? ? 94.75(7) ?
K2a K1 O3d ? ? 85.25(7) ?
K2a K1 O6 ? ? 113.06(8) ?
K2a K1 O6b ? ? 66.94(8) ?
K2a K1 O7 ? ? 112.60(8) ?
K2a K1 O7b ? ? 67.40(8) ?
K2 K1 Ga ? ? 113.705(12) ?
K2 K1 Gab ? ? 66.295(12) ?
K2 K1 As1 ? ? 52.882(12) ?
K2 K1 As1b ? ? 127.118(12) ?
K2 K1 As2 ? ? 57.917(13) ?
K2 K1 As2b ? ? 122.083(13) ?
K2 K1 O1 ? ? 41.99(6) ?
K2 K1 O1b ? ? 138.01(6) ?
K2 K1 O2 ? ? 48.23(7) ?
K2 K1 O2b ? ? 131.77(7) ?
K2 K1 O3c ? ? 85.25(7) ?
K2 K1 O3d ? ? 94.75(7) ?
K2 K1 O6 ? ? 66.94(8) ?
K2 K1 O6b ? ? 113.06(8) ?
K2 K1 O7 ? ? 67.40(8) ?
K2 K1 O7b ? ? 112.60(8) ?
Ga K1 Gab ? ? 180.0 ?
Ga K1 As1 ? ? 126.340(15) ?
Ga K1 As1b ? ? 53.660(15) ?
Ga K1 As2 ? ? 123.230(15) ?
Ga K1 As2b ? ? 56.770(15) ?
Ga K1 O1 ? ? 148.12(7) ?
Ga K1 O1b ? ? 31.88(7) ?
Ga K1 O2 ? ? 100.41(7) ?
Ga K1 O2b ? ? 79.59(7) ?
Ga K1 O3c ? ? 32.04(7) ?
Ga K1 O3d ? ? 147.96(7) ?
Ga K1 O6 ? ? 149.00(7) ?
Ga K1 O6b ? ? 31.00(7) ?
Ga K1 O7 ? ? 94.36(8) ?
Ga K1 O7b ? ? 85.64(8) ?
Gab K1 As1 ? ? 53.660(15) ?
Gab K1 As1b ? ? 126.340(15) ?
Gab K1 As2 ? ? 56.770(15) ?
Gab K1 As2b ? ? 123.230(15) ?
Gab K1 O1 ? ? 31.88(7) ?
Gab K1 O1b ? ? 148.12(7) ?
Gab K1 O2 ? ? 79.59(7) ?
Gab K1 O2b ? ? 100.41(7) ?
Gab K1 O3c ? ? 147.96(7) ?
Gab K1 O3d ? ? 32.04(7) ?
Gab K1 O6 ? ? 31.00(7) ?
Gab K1 O6b ? ? 149.00(7) ?
Gab K1 O7 ? ? 85.64(8) ?
Gab K1 O7b ? ? 94.36(8) ?
As1 K1 As1b ? ? 180.0 ?
As1 K1 As2 ? ? 94.293(16) ?
As1 K1 As2b ? ? 85.707(16) ?
As1 K1 O1 ? ? 27.89(6) ?
As1 K1 O1b ? ? 152.11(6) ?
As1 K1 O2 ? ? 27.96(7) ?
As1 K1 O2b ? ? 152.04(7) ?
As1 K1 O3c ? ? 119.96(7) ?
As1 K1 O3d ? ? 60.04(7) ?
As1 K1 O6 ? ? 80.22(8) ?
As1 K1 O6b ? ? 99.78(8) ?
As1 K1 O7 ? ? 116.37(7) ?
As1 K1 O7b ? ? 63.63(7) ?
As1b K1 As2 ? ? 85.707(16) ?
As1b K1 As2b ? ? 94.293(16) ?
As1b K1 O1 ? ? 152.11(6) ?
As1b K1 O1b ? ? 27.89(6) ?
As1b K1 O2 ? ? 152.04(7) ?
As1b K1 O2b ? ? 27.96(7) ?
As1b K1 O3c ? ? 60.04(7) ?
As1b K1 O3d ? ? 119.96(7) ?
As1b K1 O6 ? ? 99.78(8) ?
As1b K1 O6b ? ? 80.22(8) ?
As1b K1 O7 ? ? 63.63(7) ?
As1b K1 O7b ? ? 116.37(7) ?
As2 K1 As2b ? ? 179.9 ?
As2 K1 O1 ? ? 67.06(6) ?
As2 K1 O1b ? ? 112.94(6) ?
As2 K1 O2 ? ? 104.27(7) ?
As2 K1 O2b ? ? 75.73(7) ?
As2 K1 O3c ? ? 96.26(7) ?
As2 K1 O3d ? ? 83.74(7) ?
As2 K1 O6 ? ? 28.49(7) ?
As2 K1 O6b ? ? 151.51(7) ?
As2 K1 O7 ? ? 28.89(8) ?
As2 K1 O7b ? ? 151.11(8) ?
As2b K1 O1 ? ? 112.94(6) ?
As2b K1 O1b ? ? 67.06(6) ?
As2b K1 O2 ? ? 75.73(7) ?
As2b K1 O2b ? ? 104.27(7) ?
As2b K1 O3c ? ? 83.74(7) ?
As2b K1 O3d ? ? 96.26(7) ?
As2b K1 O6 ? ? 151.51(7) ?
As2b K1 O6b ? ? 28.49(7) ?
As2b K1 O7 ? ? 151.11(8) ?
As2b K1 O7b ? ? 28.89(8) ?
O1 K1 O1b ? ? 179.9 ?
O1 K1 O2 ? ? 49.06(9) ?
O1 K1 O2b ? ? 130.94(9) ?
O1 K1 O3c ? ? 126.37(10) ?
O1 K1 O3d ? ? 53.63(10) ?
O1 K1 O6 ? ? 53.14(10) ?
O1 K1 O6b ? ? 126.86(10) ?
O1 K1 O7 ? ? 92.06(9) ?
O1 K1 O7b ? ? 87.94(9) ?
O1b K1 O2 ? ? 130.94(9) ?
O1b K1 O2b ? ? 49.06(9) ?
O1b K1 O3c ? ? 53.63(10) ?
O1b K1 O3d ? ? 126.37(10) ?
O1b K1 O6 ? ? 126.86(10) ?
O1b K1 O6b ? ? 53.14(10) ?
O1b K1 O7 ? ? 87.94(9) ?
O1b K1 O7b ? ? 92.06(9) ?
O2 K1 O2b ? ? 179.9 ?
O2 K1 O3c ? ? 92.59(10) ?
O2 K1 O3d ? ? 87.41(10) ?
O2 K1 O6 ? ? 101.01(10) ?
O2 K1 O6b ? ? 78.99(10) ?
O2 K1 O7 ? ? 114.57(10) ?
O2 K1 O7b ? ? 65.43(10) ?
O2b K1 O3c ? ? 87.41(10) ?
O2b K1 O3d ? ? 92.59(10) ?
O2b K1 O6 ? ? 78.99(10) ?
O2b K1 O6b ? ? 101.01(10) ?
O2b K1 O7 ? ? 65.43(10) ?
O2b K1 O7b ? ? 114.57(10) ?
O3c K1 O3d ? ? 180.0 ?
O3c K1 O6 ? ? 124.74(10) ?
O3c K1 O6b ? ? 55.26(10) ?
O3c K1 O7 ? ? 69.34(11) ?
O3c K1 O7b ? ? 110.66(11) ?
O3d K1 O6 ? ? 55.26(10) ?
O3d K1 O6b ? ? 124.74(10) ?
O3d K1 O7 ? ? 110.66(11) ?
O3d K1 O7b ? ? 69.34(11) ?
O6 K1 O6b ? ? 180.0 ?
O6 K1 O7 ? ? 56.22(11) ?
O6 K1 O7b ? ? 123.78(11) ?
O6b K1 O7 ? ? 123.78(11) ?
O6b K1 O7b ? ? 56.22(11) ?
O7 K1 O7b ? ? 179.9 ?
K1 K2 K1e ? ? 180.0 ?
K1 K2 As1 ? ? 55.805(12) ?
K1 K2 As1f ? ? 124.195(12) ?
K1 K2 As2 ? ? 52.310(12) ?
K1 K2 As2f ? ? 127.690(12) ?
K1 K2 O1 ? ? 51.57(8) ?
K1 K2 O1f ? ? 128.43(8) ?
K1 K2 O2 ? ? 49.72(7) ?
K1 K2 O2f ? ? 130.28(7) ?
K1 K2 O5 ? ? 102.62(7) ?
K1 K2 O5f ? ? 77.38(7) ?
K1e K2 As1 ? ? 124.195(12) ?
K1e K2 As1f ? ? 55.805(12) ?
K1e K2 As2 ? ? 127.690(12) ?
K1e K2 As2f ? ? 52.310(12) ?
K1e K2 O1 ? ? 128.43(8) ?
K1e K2 O1f ? ? 51.57(8) ?
K1e K2 O2 ? ? 130.28(7) ?
K1e K2 O2f ? ? 49.72(7) ?
K1e K2 O5 ? ? 77.38(7) ?
K1e K2 O5f ? ? 102.62(7) ?
As1 K2 As1f ? ? 179.9 ?
As1 K2 As2 ? ? 92.260(16) ?
As1 K2 As2f ? ? 87.740(16) ?
As1 K2 O1 ? ? 28.59(7) ?
As1 K2 O1f ? ? 151.41(7) ?
As1 K2 O2 ? ? 29.07(7) ?
As1 K2 O2f ? ? 150.93(7) ?
As1 K2 O5 ? ? 68.62(8) ?
As1 K2 O5f ? ? 111.38(8) ?
As1f K2 As2 ? ? 87.740(16) ?
As1f K2 As2f ? ? 92.260(16) ?
As1f K2 O1 ? ? 151.41(7) ?
As1f K2 O1f ? ? 28.59(7) ?
As1f K2 O2 ? ? 150.93(7) ?
As1f K2 O2f ? ? 29.07(7) ?
As1f K2 O5 ? ? 111.38(8) ?
As1f K2 O5f ? ? 68.62(8) ?
As2 K2 As2f ? ? 180.0 ?
As2 K2 O1 ? ? 68.01(7) ?
As2 K2 O1f ? ? 111.99(7) ?
As2 K2 O2 ? ? 100.26(7) ?
As2 K2 O2f ? ? 79.74(7) ?
As2 K2 O5 ? ? 154.90(7) ?
As2 K2 O5f ? ? 25.10(7) ?
As2f K2 O1 ? ? 111.99(7) ?
As2f K2 O1f ? ? 68.01(7) ?
As2f K2 O2 ? ? 79.74(7) ?
As2f K2 O2f ? ? 100.26(7) ?
As2f K2 O5 ? ? 25.10(7) ?
As2f K2 O5f ? ? 154.90(7) ?
O1 K2 O1f ? ? 180.0 ?
O1 K2 O2 ? ? 53.58(10) ?
O1 K2 O2f ? ? 126.42(10) ?
O1 K2 O5 ? ? 96.40(11) ?
O1 K2 O5f ? ? 83.60(11) ?
O1f K2 O2 ? ? 126.42(10) ?
O1f K2 O2f ? ? 53.58(10) ?
O1f K2 O5 ? ? 83.60(11) ?
O1f K2 O5f ? ? 96.40(11) ?
O2 K2 O2f ? ? 180.0 ?
O2 K2 O5 ? ? 55.18(10) ?
O2 K2 O5f ? ? 124.82(10) ?
O2f K2 O5 ? ? 124.82(10) ?
O2f K2 O5f ? ? 55.18(10) ?
O5 K2 O5f ? ? 179.9 ?
K1 Ga O1b ? ? 59.98(11) ?
K1 Ga O2g ? ? 117.81(11) ?
K1 Ga O3c ? ? 49.38(10) ?
K1 Ga O5g ? ? 127.02(12) ?
K1 Ga O6b ? ? 48.88(12) ?
K1 Ga O7h ? ? 128.56(11) ?
O1 Ga O2 2_566 2_666 176.4(2) yes
O1 Ga O3 2_566 1_545 88.4(2) yes
O1 Ga O5 2_566 2_666 92.0(2) yes
O1 Ga O6 2_566 2_566 88.7(2) yes
O1 Ga O7 2_566 2_556 90.6(2) yes
O2 Ga O3 2_666 1_545 92.0(2) yes
O2 Ga O5 2_666 2_666 87.4(2) yes
O2 Ga O6 2_666 2_566 87.7(2) yes
O2 Ga O7 2_666 2_556 93.0(2) yes
O3 Ga O5 1_545 2_666 175.1(2) yes
O3 Ga O6 1_545 2_566 84.3(2) yes
O3 Ga O7 1_545 2_556 93.0(2) yes
O5 Ga O6 2_666 2_566 90.9(2) yes
O5 Ga O7 2_666 2_556 91.9(2) yes
O6 Ga O7 2_566 2_556 177.2(2) yes
K1 As1 K2 ? ? 71.314(14) ?
K1 As1 O1 ? ? 63.95(13) ?
K1 As1 O2 ? ? 61.90(12) ?
K1 As1 O3 ? ? 95.72(13) ?
K1 As1 O4 ? ? 158.31(12) ?
K2 As1 O1 ? ? 51.72(13) ?
K2 As1 O2 ? ? 63.36(13) ?
K2 As1 O3 ? ? 165.00(13) ?
K2 As1 O4 ? ? 87.01(12) ?
O1 As1 O2 ? ? 104.28(2) yes
O1 As1 O3 ? ? 116.28(2) yes
O1 As1 O4 ? ? 103.40(2) yes
O2 As1 O3 ? ? 117.83(2) yes
O2 As1 O4 ? ? 108.07(2) yes
O3 As1 O4 ? ? 105.87(2) yes
K1 As2 K2 ? ? 69.773(2) ?
K1 As2 O4i ? ? 135.18(11) ?
K1 As2 O5f ? ? 115.25(13) ?
K1 As2 O6 ? ? 54.72(14) ?
K1 As2 O7 ? ? 54.27(12) ?
K2 As2 O4i ? ? 155.01(11) ?
K2 As2 O5f ? ? 45.53(13) ?
K2 As2 O6 ? ? 86.73(14) ?
K2 As2 O7 ? ? 87.04(13) ?
O4 As2 O5 1_445 2_565 109.6(2) yes
O4 As2 O6 1_445 ? 106.6(2) yes
O4 As2 O7 1_445 ? 108.5(2) yes
O5 As2 O6 2_565 ? 114.5(2) yes
O5 As2 O7 2_565 ? 111.3(2) yes
O6 As2 O7 ? ? 106.1(2) yes
K1 O1 K2 ? ? 86.44(10) ?
K1 O1 Gab ? ? 88.14(12) ?
K1 O1 As1 ? ? 88.16(14) ?
K2 O1 Gab ? ? 130.14(16) ?
K2 O1 As1 ? ? 99.69(16) ?
Gab O1 As1 ? ? 129.6(2) ?
K1 O2 K2 ? ? 82.05(9) ?
K1 O2 Gag ? ? 140.13(16) ?
K1 O2 As1 ? ? 90.14(14) ?
K2 O2 Gag ? ? 100.12(14) ?
K2 O2 As1 ? ? 87.57(14) ?
Gag O2 As1 ? ? 129.6(2) ?
K1j O3 Gaj ? ? 98.58(13) ?
K1j O3 As1 ? ? 128.40(18) ?
Gaj O3 As1 ? ? 132.9(2) ?
As1 O4 As2 ? 1_665 119.1(2) yes
K2 O5 Gag ? ? 108.68(14) ?
K2 O5 As2f ? ? 109.37(16) ?
Gag O5 As2f ? ? 141.3(2) ?
K1 O6 Gab ? ? 100.12(15) ?
K1 O6 As2 ? ? 96.79(17) ?
Gab O6 As2 ? ? 142.8(2) ?
K1 O7 Gah ? ? 134.76(17) ?
K1 O7 As2 ? ? 96.84(15) ?
Gah O7 As2 ? ? 126.7(2) ?

loop_
_geom_bond_atom_site_label_1
_geom_bond_atom_site_label_2
_geom_bond_site_symmetry_2
_geom_bond_distance
_geom_bond_publ_flag
K1 K2a ? 4.0845(5) ?
K1 K2 ? 4.0845(5) ?
K1 Ga ? 3.7005(7) ?
K1 Gab ? 3.7005(7) ?
K1 As1 ? 3.5664(7) ?
K1 As1b ? 3.5664(7) ?
K1 As2 ? 3.4446(8) ?
K1 As2b ? 3.4446(8) ?
K1 O1 ? 3.206(4) yes
K1 O1b ? 3.206(4) ?
K1 O2 ? 3.146(4) yes
K1 O2b ? 3.146(4) ?
K1 O3 1_545 2.841(4) yes
K1 O3d ? 2.841(4) ?
K1 O6 ? 2.832(4) yes
K1 O6b ? 2.832(4) ?
K1 O7 ? 2.816(4) yes
K1 O7b ? 2.816(4) ?
K2 K1e ? 4.0845(5) ?
K2 As1 ? 3.4382(7) ?
K2 As1f ? 3.4382(7) ?
K2 As2 ? 3.6881(7) ?
K2 As2f ? 3.6881(7) ?
K2 O1 ? 2.738(4) yes
K2 O1f ? 2.738(4) ?
K2 O2 ? 3.076(4) yes
K2 O2f ? 3.076(4) ?
K2 O5 ? 2.790(4) yes
K2 O5f ? 2.790(4) ?
K2 O6 ? 3.346(4) yes
K2 O6f ? 3.346(4) ?
Ga O1 2_566 1.955(4) yes
Ga O2 2_666 1.949(4) yes
Ga O3 1_545 1.985(3) yes
Ga O5 2_666 2.002(4) yes
Ga O6 2_566 1.936(4) yes
Ga O7 2_556 1.956(4) yes
As1 O1 ? 1.669(3) yes
As1 O2 ? 1.672(4) yes
As1 O3 ? 1.654(3) yes
As1 O4 ? 1.765(3) yes
As2 O4 1_445 1.754(4) yes
As2 O5 2_565 1.658(3) yes
As2 O6 ? 1.654(4) yes
As2 O7 ? 1.676(4) yes
O1 Gab ? 1.955(4) ?
O2 Gag ? 1.949(4) ?
O3 K1j ? 2.841(4) ?
O3 Gaj ? 1.985(3) ?
O4 As2k ? 1.754(4) ?
O5 Gag ? 2.002(4) ?
O5 As2f ? 1.658(3) ?
O6 Gab ? 1.936(4) ?
O7 Gah ? 1.956(4) ?
